data_7238462
loop_
_publ_author_name
'Zhang, Deng'
'Zheng, Lei'
'Qiu, Xinmin'
'Xu, Yan'
'Fu, Jie'
'Zhu, Dunru'

_publ_section_title
;
 Structural systematic design of organic templated samarium sulfates and
 their luminescence property
;
_journal_issue 1
_journal_name_full 'RSC Adv.'
_journal_page_first 217
_journal_paper_doi 10.1039/C1RA00749A
_journal_volume 2
_journal_year 2012
_chemical_formula_sum 'C8 H40 N8 O28 S7 Sm2'
_chemical_formula_weight 1221.60
_space_group_IT_number 29
_space_group_name_Hall 'P 2c -2ac'
_space_group_name_H-M_alt 'P c a 21'
_symmetry_cell_setting orthorhombic
_symmetry_space_group_name_H-M 'P c a 21'
_atom_sites_solution_hydrogens geom
_atom_sites_solution_primary direct
_atom_sites_solution_secondary difmap
_audit_creation_method SHELXL-97
_cell_angle_alpha 90.00
_cell_angle_beta 90.00
_cell_angle_gamma 90.00
_cell_formula_units_Z 4
_cell_length_a 21.761(4)
_cell_length_b 14.877(2)
_cell_length_c 10.4238(17)
_cell_measurement_reflns_used 4830
_cell_measurement_temperature 296(2)
_cell_measurement_theta_max 26.172
_cell_measurement_theta_min 2.563
_cell_volume 3374.6(9)
_computing_cell_refinement 'SAINT (Bruker, 2005)'
_computing_data_collection 'APEX2 (Bruker, 2005)'
_computing_data_reduction SAINT
_computing_molecular_graphics SHELXTL
_computing_publication_material SHELXTL
_computing_structure_refinement 'SHELXL-97 (Sheldrick, 1997)'
_computing_structure_solution 'SHELXS-97 (Sheldrick, 1990)'
_diffrn_ambient_temperature 296(2)
_diffrn_measured_fraction_theta_full 0.997
_diffrn_measured_fraction_theta_max 0.997
_diffrn_measurement_device_type 'Bruker Apex2 CCD'
_diffrn_measurement_method '\w scans'
_diffrn_radiation_monochromator graphite
_diffrn_radiation_source 'fine-focus sealed tube'
_diffrn_radiation_type MoK\a
_diffrn_radiation_wavelength 0.71073
_diffrn_reflns_av_R_equivalents 0.0522
_diffrn_reflns_av_sigmaI/netI 0.0539
_diffrn_reflns_limit_h_max 24
_diffrn_reflns_limit_h_min -26
_diffrn_reflns_limit_k_max 17
_diffrn_reflns_limit_k_min -18
_diffrn_reflns_limit_l_max 12
_diffrn_reflns_limit_l_min -12
_diffrn_reflns_number 23746
_diffrn_reflns_theta_full 25.50
_diffrn_reflns_theta_max 25.50
_diffrn_reflns_theta_min 1.66
_exptl_absorpt_coefficient_mu 3.996
_exptl_absorpt_correction_T_max 0.7150
_exptl_absorpt_correction_T_min 0.6907
_exptl_absorpt_correction_type multi-scan
_exptl_absorpt_process_details '(SADABS; Sheldrick, 2003)'
_exptl_crystal_colour 'Light yellow'
_exptl_crystal_density_diffrn 2.404
_exptl_crystal_density_method 'not measured'
_exptl_crystal_description Block
_exptl_crystal_F_000 2416
_exptl_crystal_size_max 0.10
_exptl_crystal_size_mid 0.10
_exptl_crystal_size_min 0.09
_refine_diff_density_max 1.849
_refine_diff_density_min -1.287
_refine_diff_density_rms 0.126
_refine_ls_abs_structure_details 'Flack H D (1983), Acta Cryst. A39, 876-881'
_refine_ls_abs_structure_Flack 0.113(11)
_refine_ls_extinction_method none
_refine_ls_goodness_of_fit_ref 1.019
_refine_ls_hydrogen_treatment mixed
_refine_ls_matrix_type full
_refine_ls_number_parameters 478
_refine_ls_number_reflns 6240
_refine_ls_number_restraints 1
_refine_ls_restrained_S_all 1.019
_refine_ls_R_factor_all 0.0429
_refine_ls_R_factor_gt 0.0325
_refine_ls_shift/su_max 0.002
_refine_ls_shift/su_mean 0.000
_refine_ls_structure_factor_coef Fsqd
_refine_ls_weighting_details 'calc w=1/[\s^2^(Fo^2^)+(0.0305P)^2^+0.0000P] where P=(Fo^2^+2Fc^2^)/3'
_refine_ls_weighting_scheme calc
_refine_ls_wR_factor_gt 0.0654
_refine_ls_wR_factor_ref 0.0688
_reflns_number_gt 5430
_reflns_number_total 6240
_reflns_threshold_expression >2sigma(I)
_cod_data_source_file c1ra00749a.txt
_cod_data_source_block zd-7
_cod_depositor_comments
;
The following automatic conversions were performed:

data item '_symmetry_cell_setting' value 'Orthorhombic' was changed
to 'orthorhombic' in accordance with the
/home/saulius/struct/COD-crude-data/automatic-downloads/DataCite-retrospective/RSC/depositions/lib/dictionaries/cif_core.dic
dictionary named 'cif_core.dic' version 2.4.2 last updated on
2011-04-26.

Automatic conversion script
Id: cif_fix_values 6909 2019-04-08 15:41:33Z antanas 
;
_cod_original_sg_symbol_H-M Pca2(1)
_cod_database_code 7238462

loop_
_symmetry_equiv_pos_as_xyz
'x, y, z'
'-x, -y, z+1/2'
'x+1/2, -y, z'
'-x+1/2, y, z+1/2'

loop_
_atom_site_label
_atom_site_type_symbol
_atom_site_fract_x
_atom_site_fract_y
_atom_site_fract_z
_atom_site_U_iso_or_equiv
_atom_site_adp_type
_atom_site_occupancy
_atom_site_symmetry_multiplicity
_atom_site_calc_flag
_atom_site_refinement_flags
Sm1 Sm -0.564003(14) -0.57731(2) -2.40219(3) 0.01584(8) Uani 1 1 d .
Sm2 Sm -0.550680(15) -0.89070(2) -2.41572(3) 0.01837(9) Uani 1 1 d .
S1 S -0.43918(7) -0.74707(10) -2.4187(3) 0.0185(4) Uani 1 1 d .
S2 S -0.64511(11) -0.74442(14) -2.6010(2) 0.0176(5) Uani 1 1 d .
S3 S -0.63660(11) -0.74342(14) -2.2015(2) 0.0178(5) Uani 1 1 d .
S4 S -0.53269(8) -1.02601(12) -2.70871(16) 0.0176(4) Uani 1 1 d .
S5 S -0.65898(9) -1.06512(13) -2.33041(18) 0.0221(4) Uani 1 1 d .
S6 S -0.67149(8) -0.44305(13) -2.46886(17) 0.0185(4) Uani 1 1 d .
S7 S -0.51561(9) -0.48012(13) -2.14747(16) 0.0191(4) Uani 1 1 d .
O1 O -0.7125(2) -1.0290(4) -2.2591(5) 0.0309(13) Uani 1 1 d .
O2 O -0.5969(2) -1.0483(4) -2.7046(6) 0.0338(14) Uani 1 1 d .
O3 O -0.4463(2) -0.8421(3) -2.4598(5) 0.0279(13) Uani 1 1 d .
O4 O -0.5164(2) -0.9646(4) -2.6025(5) 0.0266(13) Uani 1 1 d .
O5 O -0.7006(2) -0.7190(4) -2.2034(6) 0.0397(16) Uani 1 1 d .
O6 O -0.6064(2) -0.4458(3) -2.5141(5) 0.0250(12) Uani 1 1 d .
O7 O -0.4925(2) -1.1059(3) -2.7008(5) 0.0240(12) Uani 1 1 d .
O8 O -0.5732(2) -0.4549(4) -2.2120(5) 0.0296(13) Uani 1 1 d .
O9 O -0.7120(2) -0.4623(4) -2.5769(5) 0.0305(13) Uani 1 1 d .
O10 O -0.6759(2) -0.5151(3) -2.3706(4) 0.0218(12) Uani 1 1 d .
O11 O -0.5171(2) -0.9838(3) -2.8335(4) 0.0206(11) Uani 1 1 d .
O12 O -0.5245(2) -0.5168(4) -2.0166(5) 0.0256(13) Uani 1 1 d .
O13 O -0.6368(2) -0.6658(3) -2.5159(5) 0.0219(12) Uani 1 1 d .
O14 O -0.4729(2) -0.4041(3) -2.1332(5) 0.0249(13) Uani 1 1 d .
O15 O -0.6240(2) -0.8136(3) -2.2987(5) 0.0230(12) Uani 1 1 d .
O16 O -0.6173(3) -0.7754(4) -2.0761(5) 0.0423(17) Uani 1 1 d .
O17 O -0.4024(3) -0.7406(4) -2.3038(5) 0.0299(15) Uani 1 1 d .
O18 O -0.4143(3) -0.6942(4) -2.5234(5) 0.0305(14) Uani 1 1 d .
O19 O -0.6491(2) -0.7129(3) -2.7350(5) 0.0242(12) Uani 1 1 d .
O20 O -0.5911(2) -0.8048(4) -2.5896(5) 0.0234(12) Uani 1 1 d .
O21 O -0.6315(2) -0.9940(3) -2.4096(7) 0.0440(14) Uani 1 1 d .
O22 O -0.5041(2) -0.7183(3) -2.3923(6) 0.0261(12) Uani 1 1 d .
O23 O -0.5992(2) -0.6630(3) -2.2303(5) 0.0253(12) Uani 1 1 d .
O24 O -0.6783(2) -1.1394(3) -2.4103(7) 0.0411(13) Uani 1 1 d .
O25 O -0.6863(2) -0.3558(3) -2.4162(7) 0.0284(11) Uani 1 1 d .
O26 O -0.4873(2) -0.5492(3) -2.2319(4) 0.0223(12) Uani 1 1 d .
O27 O -0.6998(2) -0.7932(4) -2.5648(5) 0.0271(13) Uani 1 1 d .
O28 O -0.6148(3) -1.0971(4) -2.2335(6) 0.0489(18) Uani 1 1 d .
N1 N -0.4819(3) -0.7772(5) -0.7364(6) 0.0329(18) Uani 1 1 d .
H1C H -0.5112 -0.7643 -0.6798 0.049 Uiso 1 1 calc R
H1D H -0.4469 -0.7510 -0.7127 0.049 Uiso 1 1 calc R
H1E H -0.4765 -0.8365 -0.7396 0.049 Uiso 1 1 calc R
N2 N -0.4778(3) -0.7143(5) -1.0851(6) 0.0303(17) Uani 1 1 d .
H2C H -0.4502 -0.7255 -1.1460 0.046 Uiso 1 1 calc R
H2D H -0.4808 -0.6552 -1.0732 0.046 Uiso 1 1 calc R
H2E H -0.5142 -0.7361 -1.1089 0.046 Uiso 1 1 calc R
N3 N -0.7245(3) -0.6391(4) -1.9443(6) 0.0314(17) Uani 1 1 d .
H3C H -0.7272 -0.6836 -2.0011 0.047 Uiso 1 1 calc R
H3D H -0.7599 -0.6092 -1.9420 0.047 Uiso 1 1 calc R
H3E H -0.7165 -0.6616 -1.8671 0.047 Uiso 1 1 calc R
N4 N -0.6317(3) -0.5246(4) -1.7763(6) 0.0302(16) Uani 1 1 d .
H4C H -0.6277 -0.4763 -1.7266 0.045 Uiso 1 1 calc R
H4D H -0.5946 -0.5452 -1.7975 0.045 Uiso 1 1 calc R
H4E H -0.6522 -0.5670 -1.7341 0.045 Uiso 1 1 calc R
N5 N -0.6972(3) -0.1536(4) -1.6709(6) 0.0286(16) Uani 1 1 d .
H5C H -0.6630 -0.1477 -1.7170 0.043 Uiso 1 1 calc R
H5D H -0.6883 -0.1477 -1.5880 0.043 Uiso 1 1 calc R
H5E H -0.7240 -0.1114 -1.6939 0.043 Uiso 1 1 calc R
N6 N -0.8080(3) -0.3459(4) -1.6504(6) 0.0293(16) Uani 1 1 d .
H6C H -0.8424 -0.3539 -1.6056 0.044 Uiso 1 1 calc R
H6D H -0.7812 -0.3889 -1.6306 0.044 Uiso 1 1 calc R
H6E H -0.8165 -0.3484 -1.7339 0.044 Uiso 1 1 calc R
C1 C -0.5000(5) -0.7442(7) -0.8635(8) 0.057(3) Uani 1 1 d .
H1A H -0.5385 -0.7729 -0.8862 0.068 Uiso 1 1 calc R
H1B H -0.5081 -0.6803 -0.8562 0.068 Uiso 1 1 calc R
C2 C -0.4587(4) -0.7569(6) -0.9665(8) 0.038(2) Uani 1 1 d .
H2A H -0.4539 -0.8209 -0.9815 0.046 Uiso 1 1 calc R
H2B H -0.4188 -0.7332 -0.9421 0.046 Uiso 1 1 calc R
C3 C -0.6746(3) -0.5772(5) -1.9823(7) 0.0273(19) Uani 1 1 d .
H3A H -0.6836 -0.5537 -2.0670 0.033 Uiso 1 1 calc R
H3B H -0.6366 -0.6110 -1.9881 0.033 Uiso 1 1 calc R
C4 C -0.6653(3) -0.5004(5) -1.8927(8) 0.0317(19) Uani 1 1 d .
H4A H -0.6430 -0.4533 -1.9370 0.038 Uiso 1 1 calc R
H4B H -0.7051 -0.4764 -1.8686 0.038 Uiso 1 1 calc R
C5 C -0.7236(5) -0.2417(6) -1.6936(10) 0.033(3) Uani 1 1 d .
H5A H -0.6938 -0.2874 -1.6703 0.039 Uiso 1 1 calc R
H5B H -0.7325 -0.2482 -1.7843 0.039 Uiso 1 1 calc R
C6 C -0.7812(5) -0.2564(5) -1.6190(9) 0.022(2) Uani 1 1 d .
H6A H -0.8106 -0.2095 -1.6392 0.027 Uiso 1 1 calc R
H6B H -0.7722 -0.2534 -1.5279 0.027 Uiso 1 1 calc R
N8 N -0.7570(3) -0.8675(4) -2.3378(6) 0.0254(15) Uani 1 1 d .
H8C H -0.7569 -0.8278 -2.2740 0.038 Uiso 1 1 calc R
H8D H -0.7407 -0.8427 -2.4076 0.038 Uiso 1 1 calc R
H8E H -0.7351 -0.9155 -2.3153 0.038 Uiso 1 1 calc R
N7 N -0.8864(3) -0.9710(4) -2.5236(6) 0.0271(16) Uani 1 1 d .
H7C H -0.8867 -1.0111 -2.5870 0.041 Uiso 1 1 calc R
H7D H -0.8982 -0.9177 -2.5535 0.041 Uiso 1 1 calc R
H7E H -0.9120 -0.9886 -2.4620 0.041 Uiso 1 1 calc R
C8 C -0.8206(3) -0.8950(5) -2.3651(7) 0.0279(19) Uani 1 1 d .
H8A H -0.8444 -0.8425 -2.3890 0.034 Uiso 1 1 calc R
H8B H -0.8387 -0.9201 -2.2879 0.034 Uiso 1 1 calc R
C7 C -0.8243(3) -0.9638(6) -2.4716(7) 0.031(2) Uani 1 1 d .
H7A H -0.7962 -0.9470 -2.5397 0.037 Uiso 1 1 calc R
H7B H -0.8116 -1.0219 -2.4388 0.037 Uiso 1 1 calc R

loop_
_atom_site_aniso_label
_atom_site_aniso_U_11
_atom_site_aniso_U_22
_atom_site_aniso_U_33
_atom_site_aniso_U_23
_atom_site_aniso_U_13
_atom_site_aniso_U_12
Sm1 0.01577(17) 0.01652(18) 0.01523(16) 0.0009(2) -0.0003(2) -0.00046(13)
Sm2 0.01964(17) 0.02214(19) 0.01333(16) -0.0024(2) -0.0017(2) 0.00713(14)
S1 0.0153(8) 0.0208(9) 0.0195(9) 0.0017(9) -0.0005(10) -0.0013(6)
S2 0.0212(13) 0.0166(13) 0.0150(10) 0.0009(8) -0.0025(9) 0.0009(9)
S3 0.0155(12) 0.0205(13) 0.0175(10) -0.0018(8) 0.0063(8) -0.0032(9)
S4 0.0187(10) 0.0170(10) 0.0171(8) -0.0046(7) 0.0014(7) 0.0019(8)
S5 0.0198(10) 0.0210(11) 0.0254(10) -0.0041(8) 0.0016(8) -0.0019(8)
S6 0.0143(10) 0.0197(11) 0.0216(9) 0.0009(8) 0.0006(7) 0.0053(8)
S7 0.0184(11) 0.0191(12) 0.0198(9) -0.0028(8) -0.0056(8) 0.0003(8)
O1 0.023(3) 0.031(3) 0.039(3) 0.002(3) 0.010(2) 0.007(3)
O2 0.018(3) 0.034(4) 0.050(3) -0.012(3) 0.005(3) -0.003(3)
O3 0.037(3) 0.018(3) 0.029(3) -0.003(2) 0.004(2) -0.003(2)
O4 0.032(3) 0.030(3) 0.018(3) -0.011(2) 0.003(2) 0.004(3)
O5 0.015(3) 0.041(4) 0.063(4) -0.029(3) 0.006(3) -0.003(3)
O6 0.023(3) 0.024(3) 0.028(3) 0.004(2) 0.005(2) 0.003(2)
O7 0.030(3) 0.022(3) 0.020(3) 0.002(2) 0.001(2) 0.006(2)
O8 0.028(3) 0.023(3) 0.038(3) -0.007(3) -0.014(3) 0.004(2)
O9 0.030(3) 0.034(3) 0.027(3) 0.001(2) -0.006(2) 0.007(3)
O10 0.025(3) 0.022(3) 0.018(3) 0.003(2) 0.0009(19) 0.002(2)
O11 0.025(3) 0.019(3) 0.017(2) 0.000(2) -0.001(2) 0.005(2)
O12 0.017(3) 0.037(4) 0.023(3) 0.000(2) 0.004(2) -0.003(2)
O13 0.022(3) 0.018(3) 0.026(3) -0.005(2) -0.001(2) 0.004(2)
O14 0.024(3) 0.019(3) 0.032(3) -0.004(2) -0.006(2) -0.002(2)
O15 0.023(3) 0.021(3) 0.025(3) -0.010(2) -0.002(2) 0.005(2)
O16 0.084(5) 0.023(4) 0.020(3) 0.002(3) 0.000(3) -0.003(3)
O17 0.018(3) 0.039(4) 0.032(3) -0.006(3) -0.012(2) 0.005(3)
O18 0.023(3) 0.031(4) 0.038(3) 0.020(3) 0.012(3) 0.003(3)
O19 0.032(3) 0.023(3) 0.018(3) 0.002(2) -0.005(2) 0.006(3)
O20 0.025(3) 0.025(3) 0.020(3) 0.001(2) -0.003(2) 0.008(2)
O21 0.060(4) 0.028(3) 0.044(3) 0.001(4) 0.024(4) -0.010(3)
O22 0.020(3) 0.027(3) 0.031(3) 0.002(3) 0.004(3) 0.006(2)
O23 0.031(3) 0.025(3) 0.020(3) 0.001(2) 0.006(2) -0.010(2)
O24 0.060(3) 0.025(3) 0.038(3) -0.007(4) 0.000(4) -0.018(2)
O25 0.037(3) 0.015(2) 0.034(3) -0.006(3) -0.002(3) 0.009(2)
O26 0.028(3) 0.019(3) 0.019(3) -0.002(2) -0.002(2) -0.002(2)
O27 0.023(3) 0.029(3) 0.029(3) 0.003(2) -0.001(2) -0.009(3)
O28 0.040(4) 0.065(5) 0.042(4) -0.009(3) -0.012(3) 0.019(3)
N1 0.030(4) 0.049(5) 0.020(4) 0.006(3) 0.008(3) 0.012(4)
N2 0.040(4) 0.029(4) 0.022(4) 0.000(3) -0.004(3) 0.000(4)
N3 0.031(4) 0.025(4) 0.038(4) -0.004(3) -0.004(3) -0.003(3)
N4 0.037(4) 0.027(4) 0.027(3) -0.005(3) -0.014(3) 0.002(3)
N5 0.023(4) 0.030(4) 0.033(4) 0.004(3) 0.001(3) 0.000(3)
N6 0.021(4) 0.032(4) 0.035(4) 0.007(3) 0.007(3) -0.001(3)
C1 0.056(7) 0.087(8) 0.027(5) 0.007(5) 0.004(4) 0.020(6)
C2 0.036(5) 0.057(7) 0.021(4) 0.011(4) -0.007(4) 0.008(4)
C3 0.030(5) 0.032(5) 0.020(4) -0.004(3) -0.004(3) -0.003(4)
C4 0.033(4) 0.024(4) 0.038(5) -0.001(4) -0.009(5) 0.005(3)
C5 0.016(5) 0.050(7) 0.032(5) 0.004(4) -0.004(4) -0.002(5)
C6 0.024(6) 0.017(5) 0.026(5) 0.005(3) 0.011(4) 0.002(4)
N8 0.023(4) 0.018(4) 0.036(4) -0.003(3) -0.002(3) -0.003(3)
N7 0.027(4) 0.030(4) 0.024(3) -0.007(3) 0.004(3) 0.002(3)
C8 0.029(5) 0.034(5) 0.021(4) -0.005(3) 0.003(3) -0.001(4)
C7 0.021(4) 0.043(6) 0.029(4) -0.009(4) -0.004(3) 0.004(4)

loop_
_atom_type_symbol
_atom_type_description
_atom_type_scat_dispersion_real
_atom_type_scat_dispersion_imag
_atom_type_scat_source
C C 0.0033 0.0016 'International Tables Vol C Tables 4.2.6.8 and 6.1.1.4'
H H 0.0000 0.0000 'International Tables Vol C Tables 4.2.6.8 and 6.1.1.4'
N N 0.0061 0.0033 'International Tables Vol C Tables 4.2.6.8 and 6.1.1.4'
O O 0.0106 0.0060 'International Tables Vol C Tables 4.2.6.8 and 6.1.1.4'
S S 0.1246 0.1234 'International Tables Vol C Tables 4.2.6.8 and 6.1.1.4'
Sm Sm -0.1638 3.4418 'International Tables Vol C Tables 4.2.6.8 and 6.1.1.4'

loop_
_geom_angle_atom_site_label_1
_geom_angle_atom_site_label_2
_geom_angle_atom_site_label_3
_geom_angle
_geom_angle_site_symmetry_1
_geom_angle_site_symmetry_3
O23 Sm1 O13 82.03(18) . .
O23 Sm1 O6 132.65(17) . .
O13 Sm1 O6 87.35(16) . .
O23 Sm1 O22 71.15(18) . .
O13 Sm1 O22 84.41(16) . .
O6 Sm1 O22 153.30(18) . .
O23 Sm1 O26 76.24(17) . .
O13 Sm1 O26 154.41(16) . .
O6 Sm1 O26 117.37(17) . .
O22 Sm1 O26 75.95(17) . .
O23 Sm1 O14 140.35(17) . 2_444
O13 Sm1 O14 71.32(16) . 2_444
O6 Sm1 O14 75.92(16) . 2_444
O22 Sm1 O14 77.38(18) . 2_444
O26 Sm1 O14 118.86(16) . 2_444
O23 Sm1 O10 77.96(16) . .
O13 Sm1 O10 68.87(15) . .
O6 Sm1 O10 55.30(15) . .
O22 Sm1 O10 141.55(15) . .
O26 Sm1 O10 118.46(15) . .
O14 Sm1 O10 116.64(14) 2_444 .
O23 Sm1 O12 150.49(16) . 2_444
O13 Sm1 O12 123.37(16) . 2_444
O6 Sm1 O12 68.93(16) . 2_444
O22 Sm1 O12 94.77(16) . 2_444
O26 Sm1 O12 75.18(16) . 2_444
O14 Sm1 O12 53.62(16) 2_444 2_444
O10 Sm1 O12 122.79(15) . 2_444
O23 Sm1 O8 77.28(17) . .
O13 Sm1 O8 133.66(16) . .
O6 Sm1 O8 77.50(16) . .
O22 Sm1 O8 125.53(17) . .
O26 Sm1 O8 53.77(15) . .
O14 Sm1 O8 142.08(16) 2_444 .
O10 Sm1 O8 66.49(14) . .
O12 Sm1 O8 91.60(16) 2_444 .
O23 Sm1 S6 105.80(14) . .
O13 Sm1 S6 75.30(12) . .
O6 Sm1 S6 27.45(12) . .
O22 Sm1 S6 159.71(12) . .
O26 Sm1 S6 123.51(12) . .
O14 Sm1 S6 95.40(12) 2_444 .
O10 Sm1 S6 27.93(10) . .
O12 Sm1 S6 96.02(12) 2_444 .
O8 Sm1 S6 71.30(11) . .
O23 Sm1 S7 73.58(13) . .
O13 Sm1 S7 152.02(13) . .
O6 Sm1 S7 99.07(12) . .
O22 Sm1 S7 100.09(13) . .
O26 Sm1 S7 26.63(12) . .
O14 Sm1 S7 136.66(12) 2_444 .
O10 Sm1 S7 92.39(10) . .
O12 Sm1 S7 84.04(11) 2_444 .
O8 Sm1 S7 27.22(11) . .
S6 Sm1 S7 98.09(5) . .
O23 Sm1 S7 159.68(13) . 2_444
O13 Sm1 S7 96.32(13) . 2_444
O6 Sm1 S7 67.18(12) . 2_444
O22 Sm1 S7 88.52(13) . 2_444
O26 Sm1 S7 99.36(12) . 2_444
O14 Sm1 S7 26.65(12) 2_444 2_444
O10 Sm1 S7 120.50(10) . 2_444
O12 Sm1 S7 27.31(11) 2_444 2_444
O8 Sm1 S7 116.51(12) . 2_444
S6 Sm1 S7 93.23(5) . 2_444
S7 Sm1 S7 111.313(15) . 2_444
O15 Sm2 O21 77.99(18) . .
O15 Sm2 O4 152.28(18) . .
O21 Sm2 O4 87.4(2) . .
O15 Sm2 O20 83.16(18) . .
O21 Sm2 O20 95.5(2) . .
O4 Sm2 O20 74.85(18) . .
O15 Sm2 O3 126.72(17) . .
O21 Sm2 O3 154.89(17) . .
O4 Sm2 O3 71.71(17) . .
O20 Sm2 O3 92.37(17) . .
O15 Sm2 O7 77.93(17) . 2_435
O21 Sm2 O7 104.6(2) . 2_435
O4 Sm2 O7 129.01(18) . 2_435
O20 Sm2 O7 148.68(17) . 2_435
O3 Sm2 O7 79.58(17) . 2_435
O15 Sm2 O11 126.15(17) . 2_435
O21 Sm2 O11 86.84(18) . 2_435
O4 Sm2 O11 75.59(17) . 2_435
O20 Sm2 O11 150.20(16) . 2_435
O3 Sm2 O11 74.80(16) . 2_435
O7 Sm2 O11 56.40(16) 2_435 2_435
O15 Sm2 O22 75.34(16) . .
O21 Sm2 O22 151.92(15) . .
O4 Sm2 O22 112.88(18) . .
O20 Sm2 O22 72.87(17) . .
O3 Sm2 O22 53.02(15) . .
O7 Sm2 O22 78.28(17) 2_435 .
O11 Sm2 O22 116.13(15) 2_435 .
O15 Sm2 S4 103.67(13) . 2_435
O21 Sm2 S4 99.20(17) . 2_435
O4 Sm2 S4 101.82(14) . 2_435
O20 Sm2 S4 164.79(13) . 2_435
O3 Sm2 S4 72.61(12) . 2_435
O7 Sm2 S4 28.08(12) 2_435 2_435
O11 Sm2 S4 28.59(11) 2_435 2_435
O22 Sm2 S4 95.47(12) . 2_435
O15 Sm2 S1 101.26(13) . .
O21 Sm2 S1 178.96(18) . .
O4 Sm2 S1 93.58(14) . .
O20 Sm2 S1 85.12(13) . .
O3 Sm2 S1 25.75(12) . .
O7 Sm2 S1 74.50(13) 2_435 .
O11 Sm2 S1 93.05(12) 2_435 .
O22 Sm2 S1 27.61(9) . .
S4 Sm2 S1 80.25(6) 2_435 .
O17 S1 O18 112.4(3) . .
O17 S1 O3 111.1(3) . .
O18 S1 O3 109.8(3) . .
O17 S1 O22 110.5(4) . .
O18 S1 O22 109.5(3) . .
O3 S1 O22 103.1(3) . .
O17 S1 Sm2 116.9(3) . .
O18 S1 Sm2 130.2(3) . .
O3 S1 Sm2 45.2(2) . .
O22 S1 Sm2 58.73(18) . .
O27 S2 O19 111.0(3) . .
O27 S2 O13 109.9(3) . .
O19 S2 O13 108.9(3) . .
O27 S2 O20 109.1(3) . .
O19 S2 O20 108.4(3) . .
O13 S2 O20 109.5(3) . .
O5 S3 O16 111.9(4) . .
O5 S3 O23 109.0(3) . .
O16 S3 O23 106.8(3) . .
O5 S3 O15 110.4(3) . .
O16 S3 O15 109.3(3) . .
O23 S3 O15 109.3(3) . .
O2 S4 O7 112.9(3) . .
O2 S4 O4 110.7(3) . .
O7 S4 O4 108.3(3) . .
O2 S4 O11 110.2(3) . .
O7 S4 O11 104.7(3) . .
O4 S4 O11 109.9(3) . .
O2 S4 Sm2 120.1(2) . 2_434
O7 S4 Sm2 50.7(2) . 2_434
O4 S4 Sm2 129.2(2) . 2_434
O11 S4 Sm2 54.65(19) . 2_434
O24 S5 O21 110.2(4) . .
O24 S5 O28 109.7(4) . .
O21 S5 O28 110.7(4) . .
O24 S5 O1 109.7(3) . .
O21 S5 O1 109.9(3) . .
O28 S5 O1 106.6(3) . .
O25 S6 O9 109.6(3) . .
O25 S6 O10 111.8(3) . .
O9 S6 O10 110.6(3) . .
O25 S6 O6 110.9(3) . .
O9 S6 O6 108.9(3) . .
O10 S6 O6 105.0(3) . .
O25 S6 Sm1 130.6(2) . .
O9 S6 Sm1 119.6(2) . .
O10 S6 Sm1 55.91(19) . .
O6 S6 Sm1 49.3(2) . .
O14 S7 O8 112.9(3) . .
O14 S7 O12 105.8(3) . .
O8 S7 O12 113.8(3) . .
O14 S7 O26 109.3(3) . .
O8 S7 O26 105.0(3) . .
O12 S7 O26 110.2(3) . .
O14 S7 Sm1 129.7(2) . .
O8 S7 Sm1 57.0(2) . .
O12 S7 Sm1 123.7(2) . .
O26 S7 Sm1 48.2(2) . .
O14 S7 Sm1 51.2(2) . 2_445
O8 S7 Sm1 139.2(2) . 2_445
O12 S7 Sm1 55.5(2) . 2_445
O26 S7 Sm1 115.6(2) . 2_445
Sm1 S7 Sm1 163.73(6) . 2_445
S1 O3 Sm2 109.0(3) . .
S4 O4 Sm2 146.2(3) . .
S6 O6 Sm1 103.2(3) . .
S4 O7 Sm2 101.2(2) . 2_434
S7 O8 Sm1 95.8(2) . .
S6 O10 Sm1 96.2(2) . .
S4 O11 Sm2 96.8(2) . 2_434
S7 O12 Sm1 97.1(2) . 2_445
S2 O13 Sm1 144.9(3) . .
S7 O14 Sm1 102.2(3) . 2_445
S3 O15 Sm2 147.0(3) . .
S2 O20 Sm2 132.6(3) . .
S5 O21 Sm2 142.7(4) . .
S1 O22 Sm1 137.0(3) . .
S1 O22 Sm2 93.7(2) . .
Sm1 O22 Sm2 126.10(17) . .
S3 O23 Sm1 141.3(3) . .
S7 O26 Sm1 105.2(3) . .
C1 N1 H1C 109.5 . .
C1 N1 H1D 109.5 . .
H1C N1 H1D 109.5 . .
C1 N1 H1E 109.5 . .
H1C N1 H1E 109.5 . .
H1D N1 H1E 109.5 . .
C2 N2 H2C 109.5 . .
C2 N2 H2D 109.5 . .
H2C N2 H2D 109.5 . .
C2 N2 H2E 109.5 . .
H2C N2 H2E 109.5 . .
H2D N2 H2E 109.5 . .
C3 N3 H3C 109.5 . .
C3 N3 H3D 109.5 . .
H3C N3 H3D 109.5 . .
C3 N3 H3E 109.5 . .
H3C N3 H3E 109.5 . .
H3D N3 H3E 109.5 . .
C4 N4 H4C 109.5 . .
C4 N4 H4D 109.5 . .
H4C N4 H4D 109.5 . .
C4 N4 H4E 109.5 . .
H4C N4 H4E 109.5 . .
H4D N4 H4E 109.5 . .
C5 N5 H5C 109.5 . .
C5 N5 H5D 109.5 . .
H5C N5 H5D 109.5 . .
C5 N5 H5E 109.5 . .
H5C N5 H5E 109.5 . .
H5D N5 H5E 109.5 . .
C6 N6 H6C 109.5 . .
C6 N6 H6D 109.5 . .
H6C N6 H6D 109.5 . .
C6 N6 H6E 109.5 . .
H6C N6 H6E 109.5 . .
H6D N6 H6E 109.5 . .
C2 C1 N1 118.0(8) . .
C2 C1 H1A 107.8 . .
N1 C1 H1A 107.8 . .
C2 C1 H1B 107.8 . .
N1 C1 H1B 107.8 . .
H1A C1 H1B 107.1 . .
C1 C2 N2 114.0(7) . .
C1 C2 H2A 108.8 . .
N2 C2 H2A 108.8 . .
C1 C2 H2B 108.8 . .
N2 C2 H2B 108.8 . .
H2A C2 H2B 107.6 . .
N3 C3 C4 114.2(6) . .
N3 C3 H3A 108.7 . .
C4 C3 H3A 108.7 . .
N3 C3 H3B 108.7 . .
C4 C3 H3B 108.7 . .
H3A C3 H3B 107.6 . .
N4 C4 C3 113.5(6) . .
N4 C4 H4A 108.9 . .
C3 C4 H4A 108.9 . .
N4 C4 H4B 108.9 . .
C3 C4 H4B 108.9 . .
H4A C4 H4B 107.7 . .
N5 C5 C6 112.4(8) . .
N5 C5 H5A 109.1 . .
C6 C5 H5A 109.1 . .
N5 C5 H5B 109.1 . .
C6 C5 H5B 109.1 . .
H5A C5 H5B 107.9 . .
C5 C6 N6 110.2(7) . .
C5 C6 H6A 109.6 . .
N6 C6 H6A 109.6 . .
C5 C6 H6B 109.6 . .
N6 C6 H6B 109.6 . .
H6A C6 H6B 108.1 . .
C8 N8 H8C 109.5 . .
C8 N8 H8D 109.5 . .
H8C N8 H8D 109.5 . .
C8 N8 H8E 109.5 . .
H8C N8 H8E 109.5 . .
H8D N8 H8E 109.5 . .
C7 N7 H7C 109.5 . .
C7 N7 H7D 109.5 . .
H7C N7 H7D 109.5 . .
C7 N7 H7E 109.5 . .
H7C N7 H7E 109.5 . .
H7D N7 H7E 109.5 . .
N8 C8 C7 112.4(6) . .
N8 C8 H8A 109.1 . .
C7 C8 H8A 109.1 . .
N8 C8 H8B 109.1 . .
C7 C8 H8B 109.1 . .
H8A C8 H8B 107.9 . .
N7 C7 C8 111.9(6) . .
N7 C7 H7A 109.2 . .
C8 C7 H7A 109.2 . .
N7 C7 H7B 109.2 . .
C8 C7 H7B 109.2 . .
H7A C7 H7B 107.9 . .

loop_
_geom_bond_atom_site_label_1
_geom_bond_atom_site_label_2
_geom_bond_distance
_geom_bond_site_symmetry_2
Sm1 O23 2.328(5) .
Sm1 O13 2.376(5) .
Sm1 O6 2.457(5) .
Sm1 O22 2.471(4) .
Sm1 O26 2.472(5) .
Sm1 O14 2.554(5) 2_444
Sm1 O10 2.627(5) .
Sm1 O12 2.663(5) 2_444
Sm1 O8 2.699(5) .
Sm1 S6 3.1532(19) .
Sm1 S7 3.2015(19) .
Sm1 S7 3.2044(19) 2_444
Sm2 O15 2.313(5) .
Sm2 O21 2.337(5) .
Sm2 O4 2.357(5) .
Sm2 O20 2.385(5) .
Sm2 O3 2.428(5) .
Sm2 O7 2.429(5) 2_435
Sm2 O11 2.529(5) 2_435
Sm2 O22 2.769(4) .
Sm2 S4 3.0794(18) 2_435
Sm2 S1 3.2332(16) .
S1 O17 1.444(6) .
S1 O18 1.450(5) .
S1 O3 1.485(5) .
S1 O22 1.502(5) .
S2 O27 1.443(5) .
S2 O19 1.475(5) .
S2 O13 1.480(5) .
S2 O20 1.485(5) .
S3 O5 1.439(6) .
S3 O16 1.453(6) .
S3 O23 1.478(5) .
S3 O15 1.480(5) .
S4 O2 1.437(5) .
S4 O7 1.478(5) .
S4 O4 1.478(5) .
S4 O11 1.484(5) .
S4 Sm2 3.0794(18) 2_434
S5 O24 1.446(6) .
S5 O21 1.469(6) .
S5 O28 1.473(6) .
S5 O1 1.482(5) .
S6 O25 1.445(5) .
S6 O9 1.459(5) .
S6 O10 1.485(5) .
S6 O6 1.493(5) .
S7 O14 1.470(5) .
S7 O8 1.472(5) .
S7 O12 1.482(5) .
S7 O26 1.487(5) .
S7 Sm1 3.2044(19) 2_445
O7 Sm2 2.429(5) 2_434
O11 Sm2 2.529(5) 2_434
O12 Sm1 2.663(5) 2_445
O14 Sm1 2.554(5) 2_445
N1 C1 1.467(11) .
N1 H1C 0.8900 .
N1 H1D 0.8900 .
N1 H1E 0.8900 .
N2 C2 1.450(10) .
N2 H2C 0.8900 .
N2 H2D 0.8900 .
N2 H2E 0.8900 .
N3 C3 1.477(9) .
N3 H3C 0.8900 .
N3 H3D 0.8900 .
N3 H3E 0.8900 .
N4 C4 1.461(9) .
N4 H4C 0.8900 .
N4 H4D 0.8900 .
N4 H4E 0.8900 .
N5 C5 1.451(10) .
N5 H5C 0.8900 .
N5 H5D 0.8900 .
N5 H5E 0.8900 .
N6 C6 1.491(10) .
N6 H6C 0.8900 .
N6 H6D 0.8900 .
N6 H6E 0.8900 .
C1 C2 1.413(11) .
C1 H1A 0.9700 .
C1 H1B 0.9700 .
C2 H2A 0.9700 .
C2 H2B 0.9700 .
C3 C4 1.490(10) .
C3 H3A 0.9700 .
C3 H3B 0.9700 .
C4 H4A 0.9700 .
C4 H4B 0.9700 .
C5 C6 1.490(9) .
C5 H5A 0.9700 .
C5 H5B 0.9700 .
C6 H6A 0.9700 .
C6 H6B 0.9700 .
N8 C8 1.470(9) .
N8 H8C 0.8900 .
N8 H8D 0.8900 .
N8 H8E 0.8900 .
N7 C7 1.459(9) .
N7 H7C 0.8900 .
N7 H7D 0.8900 .
N7 H7E 0.8900 .
C8 C7 1.512(10) .
C8 H8A 0.9700 .
C8 H8B 0.9700 .
C7 H7A 0.9700 .
C7 H7B 0.9700 .
